data_2010466
loop_
_publ_author_name
'Clegg, William'
'Cressey, Jonathan T.'
'McCamley, Andrew'
'Straughan, Brian P.'

_publ_section_title
;
The Polymeric Structure of Aquacadmium Bisnicotinate
;
_journal_name_full 'Acta Crystallographica Section C'
_journal_page_first 234
_journal_page_last 235
_journal_volume 51
_journal_year 1995
_chemical_formula_moiety '[Cd (C6 H4 N O2)2 (H2 O)]'
_chemical_formula_sum 'C12 H10 Cd N2 O5'
_chemical_formula_weight 374.62
_space_group_IT_number 61
_symmetry_cell_setting orthorhombic
_symmetry_space_group_name_Hall '-P 2ac 2ab'
_symmetry_space_group_name_H-M 'P b c a'
_cell_angle_alpha 90.00
_cell_angle_beta 90.00
_cell_angle_gamma 90.00
_cell_formula_units_Z 8
_cell_length_a 11.453(2)
_cell_length_b 12.119(2)
_cell_length_c 17.444(4)
_cell_measurement_temperature 295(2)
_cell_volume 2421.2(8)
_diffrn_ambient_temperature 295(2)
_exptl_crystal_density_diffrn 2.055
_refine_ls_R_factor_obs 0.0207
_refine_ls_wR_factor_obs 0.0531
_cod_database_code 2010466

loop_
_symmetry_equiv_pos_as_xyz
'x, y, z'
'-x+1/2, -y, z+1/2'
'-x, y+1/2, -z+1/2'
'x+1/2, -y+1/2, -z'
'-x, -y, -z'
'x-1/2, y, -z-1/2'
'x, -y-1/2, z-1/2'
'-x-1/2, y-1/2, z'

loop_
_atom_site_aniso_label
_atom_site_aniso_U_11
_atom_site_aniso_U_22
_atom_site_aniso_U_33
_atom_site_aniso_U_12
_atom_site_aniso_U_13
_atom_site_aniso_U_23
Cd 0.01854(15) 0.02411(14) 0.02282(14) -0.00019(7) 0.00012(7) -0.00036(7)
O1 0.0417(13) 0.0296(11) 0.0465(13) 0.0074(10) 0.0024(10) -0.0120(10)
O2 0.0309(12) 0.0440(13) 0.0464(13) 0.0101(10) -0.0020(11) -0.0060(10)
N1 0.0277(13) 0.0251(11) 0.0263(11) 0.0022(10) 0.0012(10) -0.0028(10)
C1 0.035(2) 0.0304(14) 0.0215(13) 0.0072(13) 0.0069(12) 0.0025(11)
C2 0.0279(15) 0.0218(12) 0.0239(14) -0.0009(12) 0.0035(12) 0.0021(10)
C3 0.0231(14) 0.0252(13) 0.0258(13) 0.0031(11) 0.0003(12) 0.0017(11)
C4 0.0246(15) 0.0340(14) 0.0311(14) 0.0087(12) 0.0009(13) -0.0033(12)
C5 0.024(2) 0.0390(15) 0.0273(14) 0.0014(13) -0.0032(12) 0.0000(12)
C6 0.031(2) 0.0305(14) 0.0231(13) -0.0043(12) 0.0008(12) -0.0023(12)
O3 0.0338(12) 0.0407(11) 0.0470(13) -0.0003(10) -0.0037(10) -0.0231(10)
O4 0.0247(11) 0.0468(12) 0.0439(12) -0.0052(10) -0.0085(10) -0.0085(10)
N2 0.0216(13) 0.0254(11) 0.0265(12) -0.0013(10) -0.0025(10) -0.0019(9)
C7 0.026(2) 0.0265(13) 0.0268(14) -0.0068(12) -0.0012(12) 0.0010(11)
C8 0.0220(13) 0.0239(12) 0.0223(13) -0.0034(11) 0.0009(11) 0.0003(10)
C9 0.0220(14) 0.0243(13) 0.0251(14) -0.0003(11) 0.0008(11) -0.0035(11)
C10 0.031(2) 0.0272(14) 0.0254(14) -0.0001(12) -0.0028(12) -0.0057(12)
C11 0.030(2) 0.0267(14) 0.0301(14) 0.0041(12) 0.0022(12) -0.0061(12)
C12 0.0202(14) 0.0295(13) 0.0313(15) 0.0033(12) -0.0017(12) 0.0000(12)
O5 0.0375(14) 0.0441(14) 0.0366(13) -0.0066(12) -0.0069(11) 0.0094(11)

loop_
_atom_site_label
_atom_site_fract_x
_atom_site_fract_y
_atom_site_fract_z
_atom_site_U_iso_or_equiv
_atom_site_thermal_displace_type
_atom_site_calc_flag
_atom_site_refinement_flags
_atom_site_occupancy
_atom_site_disorder_group
_atom_site_type_symbol
Cd 0.36188(2) 0.600424(15) 0.386553(10) 0.02182(10) Uani d . 1 . Cd
O1 0.5341(2) 0.5126(2) 0.36372(13) 0.0393(5) Uani d . 1 . O
O2 0.3926(2) 0.4133(2) 0.31187(14) 0.0404(5) Uani d . 1 . O
N1 0.6522(2) 0.1916(2) 0.23220(13) 0.0263(5) Uani d . 1 . N
C1 0.4958(3) 0.4266(2) 0.3305(2) 0.0289(6) Uani d . 1 . C
C2 0.5857(2) 0.3391(2) 0.31315(15) 0.0245(6) Uani d . 1 . C
C3 0.5715(2) 0.2666(2) 0.2525(2) 0.0247(6) Uani d . 1 . C
H3 0.5026(2) 0.2700(2) 0.2244(2) 0.030 Uiso calc R 1 . H
C4 0.7472(2) 0.1829(2) 0.2765(2) 0.0299(6) Uani d . 1 . C
H4 0.8027(2) 0.1298(2) 0.2641(2) 0.036 Uiso calc R 1 . H
C5 0.7668(2) 0.2484(2) 0.3396(2) 0.0302(6) Uani d . 1 . C
H5 0.8326(2) 0.2380(2) 0.3700(2) 0.036 Uiso calc R 1 . H
C6 0.6867(3) 0.3300(2) 0.3568(2) 0.0282(6) Uani d . 1 . C
H6 0.7003(3) 0.3784(2) 0.3972(2) 0.034 Uiso calc R 1 . H
O3 0.4822(2) 0.7108(2) 0.45393(13) 0.0405(5) Uani d . 1 . O
O4 0.3163(2) 0.7998(2) 0.47115(13) 0.0385(5) Uani d . 1 . O
N2 0.6616(2) 0.9129(2) 0.60310(13) 0.0245(5) Uani d . 1 . N
C7 0.4217(2) 0.7849(2) 0.4850(2) 0.0265(6) Uani d . 1 . C
C8 0.4825(2) 0.8584(2) 0.54206(14) 0.0227(6) Uani d . 1 . C
C9 0.6016(2) 0.8478(2) 0.5546(2) 0.0238(6) Uani d . 1 . C
H9 0.6419(2) 0.7930(2) 0.5282(2) 0.029 Uiso calc R 1 . H
C10 0.6018(3) 0.9906(2) 0.6415(2) 0.0278(6) Uani d . 1 . C
H10 0.6424(3) 1.0372(2) 0.6745(2) 0.033 Uiso calc R 1 . H
C11 0.4838(3) 1.0040(2) 0.6342(2) 0.0288(6) Uani d . 1 . C
H11 0.4449(3) 1.0568(2) 0.6633(2) 0.035 Uiso calc R 1 . H
C12 0.4228(2) 0.9383(2) 0.5833(2) 0.0270(6) Uani d . 1 . C
H12 0.3428(2) 0.9476(2) 0.5767(2) 0.032 Uiso calc R 1 . H
O5 0.3413(2) 0.4781(2) 0.49228(15) 0.0394(6) Uani d . 1 . O
H5A 0.303(4) 0.423(4) 0.483(3) 0.063(14) Uiso d . 1 . H
H5B 0.388(4) 0.467(4) 0.521(3) 0.065(15) Uiso d . 1 . H

loop_
_geom_bond_atom_site_label_1
_geom_bond_atom_site_label_2
_geom_bond_site_symmetry_2
_geom_bond_distance
_geom_bond_publ_flag
Cd O3 . 2.251(2) y
Cd O1 . 2.276(2) y
Cd N2 4_466 2.307(3) y
Cd N1 3_655 2.353(2) y
Cd O5 . 2.378(2) y
Cd O2 . 2.639(2) y
Cd O4 . 2.879(2) y
O1 C1 . 1.271(4) ?
O2 C1 . 1.236(4) ?
N1 C4 . 1.338(3) ?
N1 C3 . 1.344(3) ?
N1 Cd 3_645 2.353(2) ?
C1 C2 . 1.509(4) ?
C2 C3 . 1.384(4) ?
C2 C6 . 1.389(4) ?
C4 C5 . 1.375(4) ?
C5 C6 . 1.381(4) ?
O3 C7 . 1.257(3) ?
O4 C7 . 1.245(4) ?
N2 C10 . 1.343(4) ?
N2 C9 . 1.345(4) ?
N2 Cd 4_566 2.307(3) ?
C7 C8 . 1.507(4) ?
C8 C12 . 1.386(4) ?
C8 C9 . 1.388(4) ?
C10 C11 . 1.367(4) ?
C11 C12 . 1.382(4) ?
O5 H5B . 0.74(4) ?
O5 H5A . 0.82(5) ?
